data_7010702
loop_
_publ_author_name
'Adam, Kenneth R.'
'Atkinson, Ian M.'
'Kim, Jeong'
'Lindoy, Leonard F.'
'Matthews, Owen A.'
'Meehan, George V.'
'Raciti, Fiona'
'Skelton, Brian W.'
'Svenstrup, Niels'
'White, Allan H.'

_publ_section_title
;
 Macrocyclic ligand design. A synthetic, solvent extraction,
 computational and NMR study of the effect of cryptand flexibility on
 sodium ion affinity&#x2020;
;
_journal_issue 16
_journal_name_full 'Journal of the Chemical Society, Dalton Transactions'
_journal_page_first 2388
_journal_paper_doi 10.1039/b102585f
_journal_year 2001
_chemical_formula_sum 'C45 H48 Cl2 N5 Na O13'
_chemical_formula_weight 960.8
_space_group_IT_number 2
_symmetry_cell_setting triclinic
_symmetry_space_group_name_Hall '-P 1'
_symmetry_space_group_name_H-M 'P -1'
_cell_angle_alpha 63.29(8)
_cell_angle_beta 81.12(9)
_cell_angle_gamma 77.38(6)
_cell_formula_units_Z 2
_cell_length_a 12.299(10)
_cell_length_b 14.264(11)
_cell_length_c 15.317(19)
_cell_measurement_reflns_used 14
_cell_measurement_temperature 293
_cell_measurement_theta_max 8.9
_cell_measurement_theta_min 7.6
_cell_volume 2338(4)
_computing_cell_refinement 'Enraf Nonius software'
_computing_data_collection 'Enraf Nonius software'
_computing_data_reduction 'xtal ADDREF'
_computing_molecular_graphics xtal
_computing_publication_material 'xtal BONDLA CIFIO'
_computing_structure_refinement xtal
_computing_structure_solution xtal
_diffrn_ambient_temperature 293
_diffrn_measurement_device_type
;
Cad4 diffractometer
;
_diffrn_measurement_method '2\q-\w scans'
_diffrn_radiation_detector 'scintillation counter'
_diffrn_radiation_monochromator graphite
_diffrn_radiation_source 'sealed tube'
_diffrn_radiation_type 'Mo K\a'
_diffrn_radiation_wavelength .71073
_diffrn_reflns_av_R_equivalents .066
_diffrn_reflns_av_sigmaI/netI .104
_diffrn_reflns_limit_h_max 7
_diffrn_reflns_limit_h_min -12
_diffrn_reflns_limit_k_max 15
_diffrn_reflns_limit_k_min -15
_diffrn_reflns_limit_l_max 16
_diffrn_reflns_limit_l_min -16
_diffrn_reflns_number 10081
_diffrn_reflns_theta_max 22.21
_diffrn_reflns_theta_min 1.49
_diffrn_standards_decay_% 0
_diffrn_standards_interval_time 60
_diffrn_standards_number 14
_exptl_absorpt_coefficient_mu .217
_exptl_absorpt_correction_type none
_exptl_absorpt_process_details
;
?                              
;
_exptl_crystal_colour colourless
_exptl_crystal_density_diffrn 1.365
_exptl_crystal_description block
_exptl_crystal_F_000 1004
_exptl_crystal_size_max 0.43
_exptl_crystal_size_mid 0.30
_exptl_crystal_size_min 0.12
_refine_diff_density_max .483
_refine_diff_density_min -.411
_refine_ls_goodness_of_fit_all 2.034
_refine_ls_goodness_of_fit_ref 1.982
_refine_ls_hydrogen_treatment noref
_refine_ls_matrix_type atomblock
_refine_ls_number_constraints 0
_refine_ls_number_parameters 303
_refine_ls_number_reflns 1228
_refine_ls_number_restraints 6
_refine_ls_R_factor_all .281
_refine_ls_R_factor_gt .132
_refine_ls_shift/su_max .043
_refine_ls_shift/su_mean .001
_refine_ls_structure_factor_coef F
_refine_ls_weighting_scheme sigma
_refine_ls_wR_factor_all .139
_refine_ls_wR_factor_ref .139
_reflns_d_resolution_high .94
_reflns_d_resolution_low 13.654
_reflns_limit_h_max 12
_reflns_limit_h_min 0
_reflns_limit_k_max 15
_reflns_limit_k_min -14
_reflns_limit_l_max 16
_reflns_limit_l_min -15
_reflns_number_gt 1228
_reflns_number_total 5782
_reflns_threshold_expression 'I    > 3.00 sig(I   )'
_cod_data_source_file b102585f.txt
_cod_data_source_block llpic
_cod_original_sg_symbol_Hall -p_1
_cod_original_sg_symbol_H-M P_-1
_cod_original_formula_sum 'C45 H48 Cl2 N5 Na1 O13'
_cod_database_code 7010702

loop_
_symmetry_equiv_pos_as_xyz
+x,+y,+z
-x,-y,-z

loop_
_atom_site_label
_atom_site_fract_x
_atom_site_fract_y
_atom_site_fract_z
_atom_site_U_iso_or_equiv
_atom_site_adp_type
_atom_site_calc_flag
_atom_site_calc_attached_atom
_atom_site_occupancy
_atom_site_disorder_assembly
_atom_site_disorder_group
Na .7434(9) .6398(9) .2169(11) .076(16) Uani ? ? 1.00000 ? ?
N0 .733(2) .704(2) .370(2) .079(10) Uiso ? ? 1.00000 ? ?
C1a .616(3) .697(3) .427(3) .075(12) Uiso ? ? 1.00000 ? ?
C2a .547(3) .705(3) .349(2) .065(11) Uiso ? ? 1.00000 ? ?
O3a .5701(18) .6393(17) .3040(16) .072(8) Uiso ? ? 1.00000 ? ?
C4a .548(3) .535(3) .367(3) .099(15) Uiso ? ? 1.00000 ? ?
C4a' .573(3) .475(3) .317(3) .078(13) Uiso ? ? 1.00000 ? ?
O3a' .6895(17) .4641(16) .2865(16) .066(7) Uiso ? ? 1.00000 ? ?
C2a' .719(3) .407(2) .235(2) .054(10) Uiso ? ? 1.00000 ? ?
C1a' .682(2) .454(2) .135(2) .050(10) Uiso ? ? 1.00000 ? ?
C1b .745(3) .822(3) .334(2) .065(11) Uiso ? ? 1.00000 ? ?
C2b .850(2) .845(2) .264(2) .051(10) Uiso ? ? 1.00000 ? ?
C3b .921(4) .874(3) .307(3) .117(16) Uiso ? ? 1.00000 ? ?
C4b 1.015(3) .904(3) .240(3) .087(13) Uiso ? ? 1.00000 ? ?
C5b 1.032(3) .906(3) .153(3) .085(13) Uiso ? ? 1.00000 ? ?
C6b .958(3) .886(3) .109(3) .095(14) Uiso ? ? 1.00000 ? ?
C7b .861(3) .856(2) .169(2) .054(10) Uiso ? ? 1.00000 ? ?
O8b .7759(19) .8289(18) .1508(17) .084(8) Uiso ? ? 1.00000 ? ?
C9b .740(3) .892(3) .043(3) .089(14) Uiso ? ? 1.00000 ? ?
C9b' .629(3) .879(3) .053(3) .082(13) Uiso ? ? 1.00000 ? ?
O8b' .6273(18) .7731(17) .0662(16) .070(7) Uiso ? ? 1.00000 ? ?
C7b' .532(2) .742(2) .073(2) .031(8) Uiso ? ? 1.00000 ? ?
C6b' .430(3) .785(3) .103(3) .076(12) Uiso ? ? 1.00000 ? ?
C5b' .340(3) .747(3) .108(3) .092(14) Uiso ? ? 1.00000 ? ?
C4b' .340(3) .673(3) .072(3) .072(12) Uiso ? ? 1.00000 ? ?
C3b' .443(3) .633(3) .041(3) .082(13) Uiso ? ? 1.00000 ? ?
C2b' .538(2) .669(2) .036(2) .039(9) Uiso ? ? 1.00000 ? ?
C1b' .646(2) .632(2) -.001(2) .041(9) Uiso ? ? 1.00000 ? ?
C1c .817(3) .645(3) .454(3) .099(15) Uiso ? ? 1.00000 ? ?
C2c .828(3) .523(3) .489(3) .079(13) Uiso ? ? 1.00000 ? ?
C3c .783(3) .479(3) .586(3) .097(14) Uiso ? ? 1.00000 ? ?
C4c .784(4) .371(4) .620(3) .129(18) Uiso ? ? 1.00000 ? ?
C5c .821(3) .316(3) .571(3) .114(16) Uiso ? ? 1.00000 ? ?
C6c .858(3) .360(3) .468(3) .111(16) Uiso ? ? 1.00000 ? ?
C7c .862(3) .474(3) .436(3) .073(12) Uiso ? ? 1.00000 ? ?
O8c .8949(17) .5305(16) .3353(16) .070(7) Uiso ? ? 1.00000 ? ?
C9c .998(3) .488(3) .301(3) .074(12) Uiso ? ? 1.00000 ? ?
C9c' 1.018(3) .570(3) .200(3) .088(13) Uiso ? ? 1.00000 ? ?
O8c' .9381(18) .5879(17) .1435(16) .071(7) Uiso ? ? 1.00000 ? ?
C7c' .951(3) .642(2) .043(2) .061(11) Uiso ? ? 1.00000 ? ?
C6c' 1.025(3) .722(3) .003(3) .074(12) Uiso ? ? 1.00000 ? ?
C5c' 1.034(3) .771(3) -.095(2) .064(11) Uiso ? ? 1.00000 ? ?
C4c' .985(3) .748(3) -.153(3) .083(13) Uiso ? ? 1.00000 ? ?
C3c' .911(3) .670(3) -.112(3) .087(13) Uiso ? ? 1.00000 ? ?
C2c' .905(2) .621(2) -.010(2) .044(10) Uiso ? ? 1.00000 ? ?
C1c' .834(2) .532(2) .032(2) .048(10) Uiso ? ? 1.00000 ? ?
N0' .7251(18) .5562(17) .0764(17) .043(8) Uiso ? ? 1.00000 ? ?
O101 .489(2) 1.011(2) -.186(2) .106(10) Uiso ? ? 1.00000 ? ?
C101 .527(3) .937(3) -.214(3) .076(12) Uiso ? ? 1.00000 ? ?
C102 .641(2) .922(2) -.239(2) .049(10) Uiso ? ? 1.00000 ? ?
N102 .708(3) 1.001(3) -.251(3) .120(13) Uiso ? ? 1.00000 ? ?
O1021 .697(3) 1.030(3) -.189(3) .195(16) Uiso ? ? 1.00000 ? ?
O1022 .782(3) 1.012(3) -.313(3) .198(16) Uiso ? ? 1.00000 ? ?
C103 .688(2) .846(2) -.266(2) .048(10) Uiso ? ? 1.00000 ? ?
C104 .631(2) .771(2) -.262(2) .045(10) Uiso ? ? 1.00000 ? ?
N104 .686(3) .682(3) -.283(3) .142(15) Uiso ? ? 1.00000 ? ?
O1041 .779(3) .678(2) -.317(2) .151(13) Uiso ? ? 1.00000 ? ?
O1042 .620(3) .627(3) -.281(3) .168(14) Uiso ? ? 1.00000 ? ?
C105 .516(3) .781(2) -.231(2) .055(10) Uiso ? ? 1.00000 ? ?
C106 .473(3) .862(3) -.206(3) .069(12) Uiso ? ? 1.00000 ? ?
N106 .345(3) .870(2) -.175(2) .099(11) Uiso ? ? 1.00000 ? ?
O1061 .314(2) .916(2) -.127(2) .122(11) Uiso ? ? 1.00000 ? ?
O1062 .301(2) .818(2) -.198(2) .136(12) Uiso ? ? 1.00000 ? ?
Cl11 .154(3) .915(3) .594(3) .43(11) Uani ? ? .50000 ? ?
Cl12 .029(2) 1.104(2) .471(3) .32(9) Uani ? ? .50000 ? ?
C10 .024(2) .983(6) .565(7) .29(8) Uiso ? ? .50000 ? ?
Cl21 .347(3) .862(3) .512(3) .44(13) Uani ? ? .50000 ? ?
Cl22 .401(2) 1.022(3) .525(4) .50(15) Uani ? ? .50000 ? ?
C20 .448(3) .922(7) .502(10) .26(7) Uiso ? ? .50000 ? ?
H1aA .58556 .75287 .44738 .08400 Uiso ? ? 1.00000 ? ?
H1aB .61056 .63021 .48391 .08400 Uiso ? ? 1.00000 ? ?
H2aA .54664 .77646 .29833 .08100 Uiso ? ? 1.00000 ? ?
H2aB .47074 .70106 .37700 .08100 Uiso ? ? 1.00000 ? ?
H4aA .47468 .53647 .40078 .08900 Uiso ? ? 1.00000 ? ?
H4aB .59923 .50102 .42488 .08900 Uiso ? ? 1.00000 ? ?
H4a'A .52388 .51053 .26126 .07900 Uiso ? ? 1.00000 ? ?
H4a'B .54794 .40530 .35519 .07900 Uiso ? ? 1.00000 ? ?
H2a'A .69525 .33737 .27266 .06700 Uiso ? ? 1.00000 ? ?
H2a'B .80129 .38978 .23120 .06700 Uiso ? ? 1.00000 ? ?
H1a'A .60122 .46672 .13432 .04500 Uiso ? ? 1.00000 ? ?
H1a'B .70837 .40773 .10063 .04500 Uiso ? ? 1.00000 ? ?
H1bA .74823 .83998 .38947 .09700 Uiso ? ? 1.00000 ? ?
H1bB .67989 .87047 .30068 .09700 Uiso ? ? 1.00000 ? ?
H3b .91906 .86808 .37031 .12900 Uiso ? ? 1.00000 ? ?
H4b 1.07753 .93042 .25435 .10600 Uiso ? ? 1.00000 ? ?
H5b 1.10431 .92199 .11294 .10700 Uiso ? ? 1.00000 ? ?
H6b .96605 .89193 .03701 .08900 Uiso ? ? 1.00000 ? ?
H9bA .75663 .96526 .01525 .08900 Uiso ? ? 1.00000 ? ?
H9bB .78608 .86117 .00135 .08900 Uiso ? ? 1.00000 ? ?
H9b'A .59039 .89465 .10987 .11600 Uiso ? ? 1.00000 ? ?
H9b'B .58730 .93814 -.00268 .11600 Uiso ? ? 1.00000 ? ?
H6b' .42494 .84716 .11781 .07800 Uiso ? ? 1.00000 ? ?
H5b' .26995 .76707 .14260 .11600 Uiso ? ? 1.00000 ? ?
H4b' .27115 .65255 .06821 .07400 Uiso ? ? 1.00000 ? ?
H3b' .44692 .57225 .02515 .10300 Uiso ? ? 1.00000 ? ?
H1b'A .63507 .59653 -.04012 .04600 Uiso ? ? 1.00000 ? ?
H1b'B .68090 .69224 -.04563 .04600 Uiso ? ? 1.00000 ? ?
H1cA .78656 .66371 .50902 .09200 Uiso ? ? 1.00000 ? ?
H1cB .88622 .66862 .43231 .09200 Uiso ? ? 1.00000 ? ?
H3c .75896 .52023 .62508 .12400 Uiso ? ? 1.00000 ? ?
H4c .75398 .33506 .69011 .13500 Uiso ? ? 1.00000 ? ?
H5c .81680 .24060 .60456 .10800 Uiso ? ? 1.00000 ? ?
H6c .87877 .31942 .42783 .09700 Uiso ? ? 1.00000 ? ?
H9cA .99384 .42086 .29692 .07900 Uiso ? ? 1.00000 ? ?
H9cB 1.05869 .46801 .34257 .07900 Uiso ? ? 1.00000 ? ?
H9c'A 1.09219 .54790 .17334 .08600 Uiso ? ? 1.00000 ? ?
H9c'B 1.02593 .63289 .20724 .08600 Uiso ? ? 1.00000 ? ?
H6c' 1.06907 .73589 .04889 .07500 Uiso ? ? 1.00000 ? ?
H5c' 1.07220 .83364 -.12851 .07700 Uiso ? ? 1.00000 ? ?
H4c' 1.00412 .78301 -.22247 .09900 Uiso ? ? 1.00000 ? ?
H3c' .87462 .65388 -.15772 .12200 Uiso ? ? 1.00000 ? ?
H1c'A .87744 .46984 .08244 .06300 Uiso ? ? 1.00000 ? ?
H1c'B .82682 .50941 -.01734 .06300 Uiso ? ? 1.00000 ? ?
H103 .76373 .84218 -.29531 .05000 Uiso ? ? 1.00000 ? ?
H105 .46883 .72762 -.22260 .07800 Uiso ? ? 1.00000 ? ?
H10a -.01446 .94223 .54351 .40000 Uiso ? ? .50000 ? ?
H10b -.01818 .98812 .61872 .40000 Uiso ? ? .50000 ? ?
H20a .50725 .87480 .54442 .30000 Uiso ? ? .50000 ? ?
H20b .48451 .94685 .43520 .30000 Uiso ? ? .50000 ? ?

loop_
_atom_site_aniso_label
_atom_site_aniso_U_11
_atom_site_aniso_U_22
_atom_site_aniso_U_33
_atom_site_aniso_U_12
_atom_site_aniso_U_13
_atom_site_aniso_U_23
Na .025(7) .026(8) .129(13) -.011(6) -.008(8) .014(8)
Cl11 .64(11) .19(4) .24(6) .07(6) .02(6) .02(4)
Cl12 .51(8) .14(3) .27(5) .09(4) -.09(5) -.10(3)
Cl21 .48(9) .34(7) .28(6) -.12(7) -.07(6) .10(5)
Cl22 1.1(2) .19(5) .13(5) .06(8) -.14(8) -.06(3)

loop_
_atom_type_symbol
_atom_type_description
_atom_type_oxidation_number
_atom_type_number_in_cell
_atom_type_scat_dispersion_real
_atom_type_scat_dispersion_imag
_atom_type_scat_source
C ? 0 90 .002014 .002014 'Int Tables Vol IV Tables 2.2B and 2.3.1'
H ? 0 96 0 0 'Int Tables Vol IV Tables 2.2B and 2.3.1'
N ? 0 10 .004028 .002991 'Int Tables Vol IV Tables 2.2B and 2.3.1'
Na ? 0 2 .030029 .025024 'Int Tables Vol IV Tables 2.2B and 2.3.1'
O ? 0 26 .007996 .005981 'Int Tables Vol IV Tables 2.2B and 2.3.1'
Cl ? 0 4 .132019 .158997 'Int Tables Vol IV Tables 2.2B and 2.3.1'

loop_
_diffrn_attenuator_code
_diffrn_attenuator_scale
? ?

loop_
_geom_angle_atom_site_label_1
_geom_angle_atom_site_label_2
_geom_angle_atom_site_label_3
_geom_angle_site_symmetry_1
_geom_angle_site_symmetry_2
_geom_angle_site_symmetry_3
_geom_angle
_geom_angle_publ_flag
O3a Na O3a' . . . 69.1(8) ?
O3a Na O8b . . . 104.2(9) ?
O3a Na O8b' . . . 83.6(8) ?
O3a Na O8c . . . 109.5(9) ?
O3a Na O8c' . . . 165.3(9) ?
O3a' Na O8b . . . 173.3(9) ?
O3a' Na O8b' . . . 110.7(10) ?
O3a' Na O8c . . . 79.4(8) ?
O3a' Na O8c' . . . 96.5(9) ?
O8b Na O8b' . . . 66.4(9) ?
O8b Na O8c . . . 104.6(10) ?
O8b Na O8c' . . . 90.2(8) ?
O8b' Na O8c . . . 166.0(8) ?
O8b' Na O8c' . . . 105.4(9) ?
O8c Na O8c' . . . 62.9(8) ?
C1a N0 C1b . . . 104(3) ?
C1a N0 C1c . . . 104(2) ?
C1b N0 C1c . . . 101(3) ?
N0 C1a C2a . . . 100(3) ?
N0 C1a H1aA . . . 116(4) ?
N0 C1a H1aB . . . 115(3) ?
C2a C1a H1aA . . . 110(3) ?
C2a C1a H1aB . . . 109(4) ?
H1aA C1a H1aB . . . 106(4) ?
C1a C2a O3a . . . 124(3) ?
C1a C2a H2aA . . . 104(4) ?
C1a C2a H2aB . . . 107(3) ?
O3a C2a H2aA . . . 107(3) ?
O3a C2a H2aB . . . 107(4) ?
H2aA C2a H2aB . . . 107(3) ?
Na O3a C2a . . . 116(2) ?
Na O3a C4a . . . 113(2) ?
C2a O3a C4a . . . 112(3) ?
O3a C4a C4a' . . . 109(3) ?
O3a C4a H4aA . . . 112(3) ?
O3a C4a H4aB . . . 109(4) ?
C4a' C4a H4aA . . . 117(5) ?
C4a' C4a H4aB . . . 108(3) ?
H4aA C4a H4aB . . . 101(4) ?
C4a C4a' O3a' . . . 111(4) ?
C4a C4a' H4a'A . . . 106(3) ?
C4a C4a' H4a'B . . . 111(3) ?
O3a' C4a' H4a'A . . . 113(3) ?
O3a' C4a' H4a'B . . . 112(3) ?
H4a'A C4a' H4a'B . . . 103(4) ?
Na O3a' C4a' . . . 108(2) ?
Na O3a' C2a' . . . 118.0(17) ?
C4a' O3a' C2a' . . . 114(3) ?
O3a' C2a' C1a' . . . 118(2) ?
O3a' C2a' H2a'A . . . 109(3) ?
O3a' C2a' H2a'B . . . 107(4) ?
C1a' C2a' H2a'A . . . 110(4) ?
C1a' C2a' H2a'B . . . 108(3) ?
H2a'A C2a' H2a'B . . . 104(3) ?
C2a' C1a' N0' . . . 109(3) ?
C2a' C1a' H1a'A . . . 111(3) ?
C2a' C1a' H1a'B . . . 113(2) ?
N0' C1a' H1a'A . . . 110(2) ?
N0' C1a' H1a'B . . . 109(3) ?
H1a'A C1a' H1a'B . . . 104(4) ?
N0 C1b C2b . . . 109(3) ?
N0 C1b H1bA . . . 112(3) ?
N0 C1b H1bB . . . 111(3) ?
C2b C1b H1bA . . . 111(3) ?
C2b C1b H1bB . . . 109(3) ?
H1bA C1b H1bB . . . 104(3) ?
C1b C2b C3b . . . 106(3) ?
C1b C2b C7b . . . 126(3) ?
C3b C2b C7b . . . 126(3) ?
C2b C3b C4b . . . 108(4) ?
C2b C3b H3b . . . 131(4) ?
C4b C3b H3b . . . 120(5) ?
C3b C4b C5b . . . 126(5) ?
C3b C4b H4b . . . 123(5) ?
C5b C4b H4b . . . 111(3) ?
C4b C5b C6b . . . 125(4) ?
C4b C5b H5b . . . 121(5) ?
C6b C5b H5b . . . 115(4) ?
C5b C6b C7b . . . 113(4) ?
C5b C6b H6b . . . 127(4) ?
C7b C6b H6b . . . 120(4) ?
C2b C7b C6b . . . 121(4) ?
C2b C7b O8b . . . 110(3) ?
C6b C7b O8b . . . 129(4) ?
Na O8b C7b . . . 124.4(17) ?
Na O8b C9b . . . 109(2) ?
C7b O8b C9b . . . 115(2) ?
O8b C9b C9b' . . . 102(3) ?
O8b C9b H9bA . . . 109(4) ?
O8b C9b H9bB . . . 110(3) ?
C9b' C9b H9bA . . . 119(3) ?
C9b' C9b H9bB . . . 112(5) ?
H9bA C9b H9bB . . . 104(3) ?
C9b C9b' O8b' . . . 108(3) ?
C9b C9b' H9b'A . . . 108(4) ?
C9b C9b' H9b'B . . . 110(3) ?
O8b' C9b' H9b'A . . . 114(3) ?
O8b' C9b' H9b'B . . . 116(4) ?
H9b'A C9b' H9b'B . . . 101(3) ?
Na O8b' C9b' . . . 108(2) ?
Na O8b' C7b' . . . 110.2(14) ?
C9b' O8b' C7b' . . . 120(2) ?
O8b' C7b' C6b' . . . 125(3) ?
O8b' C7b' C2b' . . . 115(3) ?
C6b' C7b' C2b' . . . 120(3) ?
C7b' C6b' C5b' . . . 120(4) ?
C7b' C6b' H6b' . . . 119(4) ?
C5b' C6b' H6b' . . . 121(4) ?
C6b' C5b' C4b' . . . 122(4) ?
C6b' C5b' H5b' . . . 120(5) ?
C4b' C5b' H5b' . . . 118(4) ?
C5b' C4b' C3b' . . . 116(4) ?
C5b' C4b' H4b' . . . 121(3) ?
C3b' C4b' H4b' . . . 123(4) ?
C4b' C3b' C2b' . . . 124(4) ?
C4b' C3b' H3b' . . . 117(4) ?
C2b' C3b' H3b' . . . 119(3) ?
C7b' C2b' C3b' . . . 117(3) ?
C7b' C2b' C1b' . . . 118(3) ?
C3b' C2b' C1b' . . . 125(4) ?
C2b' C1b' N0' . . . 115(2) ?
C2b' C1b' H1b'A . . . 109(3) ?
C2b' C1b' H1b'B . . . 110(3) ?
N0' C1b' H1b'A . . . 108(2) ?
N0' C1b' H1b'B . . . 109(3) ?
H1b'A C1b' H1b'B . . . 105(3) ?
N0 C1c C2c . . . 108(4) ?
N0 C1c H1cA . . . 108(3) ?
N0 C1c H1cB . . . 111(3) ?
C2c C1c H1cA . . . 110(3) ?
C2c C1c H1cB . . . 113(3) ?
H1cA C1c H1cB . . . 107(5) ?
C1c C2c C3c . . . 108(4) ?
C1c C2c C7c . . . 126(3) ?
C3c C2c C7c . . . 126(4) ?
C2c C3c C4c . . . 111(4) ?
C2c C3c H3c . . . 123(4) ?
C4c C3c H3c . . . 126(4) ?
C3c C4c C5c . . . 126(4) ?
C3c C4c H4c . . . 114(5) ?
C5c C4c H4c . . . 121(4) ?
C4c C5c C6c . . . 125(4) ?
C4c C5c H5c . . . 116(4) ?
C6c C5c H5c . . . 118(5) ?
C5c C6c C7c . . . 108(4) ?
C5c C6c H6c . . . 125(4) ?
C7c C6c H6c . . . 127(4) ?
C2c C7c C6c . . . 124(3) ?
C2c C7c O8c . . . 120(3) ?
C6c C7c O8c . . . 115(4) ?
Na O8c C7c . . . 118.3(18) ?
Na O8c C9c . . . 119(2) ?
C7c O8c C9c . . . 117(2) ?
O8c C9c C9c' . . . 105(2) ?
O8c C9c H9cA . . . 111(3) ?
O8c C9c H9cB . . . 114(4) ?
C9c' C9c H9cA . . . 108(4) ?
C9c' C9c H9cB . . . 114(3) ?
H9cA C9c H9cB . . . 104(3) ?
C9c C9c' O8c' . . . 112(3) ?
C9c C9c' H9c'A . . . 109(3) ?
C9c C9c' H9c'B . . . 106(4) ?
O8c' C9c' H9c'A . . . 112(4) ?
O8c' C9c' H9c'B . . . 114(3) ?
H9c'A C9c' H9c'B . . . 105(4) ?
Na O8c' C9c' . . . 112(2) ?
Na O8c' C7c' . . . 113.7(17) ?
C9c' O8c' C7c' . . . 121(3) ?
O8c' C7c' C6c' . . . 118(4) ?
O8c' C7c' C2c' . . . 121(3) ?
C6c' C7c' C2c' . . . 121(3) ?
C7c' C6c' C5c' . . . 114(4) ?
C7c' C6c' H6c' . . . 121(3) ?
C5c' C6c' H6c' . . . 125(4) ?
C6c' C5c' C4c' . . . 125(3) ?
C6c' C5c' H5c' . . . 119(4) ?
C4c' C5c' H5c' . . . 116(3) ?
C5c' C4c' C3c' . . . 121(3) ?
C5c' C4c' H4c' . . . 116(4) ?
C3c' C4c' H4c' . . . 123(5) ?
C4c' C3c' C2c' . . . 113(4) ?
C4c' C3c' H3c' . . . 119(3) ?
C2c' C3c' H3c' . . . 128(4) ?
C7c' C2c' C3c' . . . 127(3) ?
C7c' C2c' C1c' . . . 122(3) ?
C3c' C2c' C1c' . . . 112(3) ?
C2c' C1c' N0' . . . 116(3) ?
C2c' C1c' H1c'A . . . 106(3) ?
C2c' C1c' H1c'B . . . 110(3) ?
N0' C1c' H1c'A . . . 109(2) ?
N0' C1c' H1c'B . . . 111(3) ?
H1c'A C1c' H1c'B . . . 105(3) ?
C1a' N0' C1b' . . . 110(2) ?
C1a' N0' C1c' . . . 107(2) ?
C1b' N0' C1c' . . . 111(2) ?
O101 C101 C102 . . . 117(4) ?
O101 C101 C106 . . . 127(3) ?
C102 C101 C106 . . . 116(4) ?
C101 C102 N102 . . . 120(3) ?
C101 C102 C103 . . . 121(4) ?
N102 C102 C103 . . . 118(3) ?
C102 N102 O1021 . . . 117(3) ?
C102 N102 O1022 . . . 113(4) ?
O1021 N102 O1022 . . . 127(5) ?
C102 C103 C104 . . . 123(3) ?
C102 C103 H103 . . . 122(4) ?
C104 C103 H103 . . . 115(3) ?
C103 C104 N104 . . . 123(3) ?
C103 C104 C105 . . . 117(3) ?
N104 C104 C105 . . . 120(3) ?
C104 N104 O1041 . . . 121(4) ?
C104 N104 O1042 . . . 113(3) ?
O1041 N104 O1042 . . . 124(5) ?
C104 C105 C106 . . . 117(3) ?
C104 C105 H105 . . . 123(3) ?
C106 C105 H105 . . . 120(3) ?
C101 C106 C105 . . . 126(3) ?
C101 C106 N106 . . . 119(3) ?
C105 C106 N106 . . . 114(3) ?
C106 N106 O1061 . . . 115(4) ?
C106 N106 O1062 . . . 112(3) ?
O1061 N106 O1062 . . . 133(3) ?
C10 Cl12 C10 . . '2 576' 68(5) ?
C10 Cl12 H10a . . '2 576' 65(4) ?
C10 Cl12 H10a '2 576' . '2 576' 8.8(16) ?
Cl11 C10 Cl12 . . . 110(3) ?
Cl11 C10 H10a . . . 109(6) ?
Cl11 C10 H10b . . . 111(7) ?
Cl11 C10 Cl12 . . '2 576' 101(5) ?
Cl11 C10 C10 . . '2 576' 118(6) ?
Cl12 C10 H10a . . . 108(7) ?
Cl12 C10 H10b . . . 111(6) ?
Cl12 C10 Cl12 . . '2 576' 112(6) ?
Cl12 C10 C10 . . '2 576' 59(4) ?
H10a C10 H10b . . . 107(4) ?
H10a C10 Cl12 . . '2 576' 7.4(17) ?
H10a C10 C10 . . '2 576' 49(5) ?
H10b C10 Cl12 . . '2 576' 111(4) ?
H10b C10 C10 . . '2 576' 130(4) ?
Cl12 C10 C10 '2 576' . '2 576' 52(4) ?
C20 Cl22 C20 . . '2 676' 97(4) ?
Cl21 C20 Cl22 . . . 110(4) ?
Cl21 C20 H20a . . . 112(7) ?
Cl21 C20 H20b . . . 111(12) ?
Cl21 C20 Cl22 . . '2 676' 167(9) ?
Cl22 C20 H20a . . . 111(13) ?
Cl22 C20 H20b . . . 109(7) ?
Cl22 C20 Cl22 . . '2 676' 83(5) ?
H20a C20 H20b . . . 105(5) ?
H20a C20 Cl22 . . '2 676' 64(3) ?
H20b C20 Cl22 . . '2 676' 61(3) ?
C10 H10a Cl12 . . '2 576' 164(3) ?

loop_
_geom_bond_atom_site_label_1
_geom_bond_atom_site_label_2
_geom_bond_site_symmetry_1
_geom_bond_site_symmetry_2
_geom_bond_distance
_geom_bond_publ_flag
Na O3a . . 2.33(2) ?
Na O3a' . . 2.44(3) ?
Na O8b . . 2.52(3) ?
Na O8b' . . 2.62(2) ?
Na O8c . . 2.53(2) ?
Na O8c' . . 2.59(2) ?
N0 C1a . . 1.55(4) ?
N0 C1b . . 1.56(5) ?
N0 C1c . . 1.58(5) ?
C1a C2a . . 1.52(6) ?
C1a H1aA . . .97(4) ?
C1a H1aB . . .97(3) ?
C2a O3a . . 1.35(5) ?
C2a H2aA . . .97(3) ?
C2a H2aB . . .97(3) ?
O3a C4a . . 1.42(4) ?
C4a C4a' . . 1.35(7) ?
C4a H4aA . . .97(4) ?
C4a H4aB . . 1.04(4) ?
C4a' O3a' . . 1.43(4) ?
C4a' H4a'A . . .99(4) ?
C4a' H4a'B . . .99(4) ?
O3a' C2a' . . 1.34(5) ?
C2a' C1a' . . 1.48(5) ?
C2a' H2a'A . . .98(3) ?
C2a' H2a'B . . .99(3) ?
C1a' N0' . . 1.48(4) ?
C1a' H1a'A . . .98(3) ?
C1a' H1a'B . . .99(4) ?
C1b C2b . . 1.54(4) ?
C1b H1bA . . .99(4) ?
C1b H1bB . . .98(3) ?
C2b C3b . . 1.39(7) ?
C2b C7b . . 1.37(5) ?
C3b C4b . . 1.42(5) ?
C3b H3b . . .94(5) ?
C4b C5b . . 1.30(6) ?
C4b H4b . . 1.02(5) ?
C5b C6b . . 1.35(7) ?
C5b H5b . . 1.01(4) ?
C6b C7b . . 1.41(5) ?
C6b H6b . . 1.06(5) ?
C7b O8b . . 1.30(5) ?
O8b C9b . . 1.57(4) ?
C9b C9b' . . 1.40(6) ?
C9b H9bA . . .99(4) ?
C9b H9bB . . .98(4) ?
C9b' O8b' . . 1.44(5) ?
C9b' H9b'A . . 1.01(4) ?
C9b' H9b'B . . 1.00(3) ?
O8b' C7b' . . 1.31(4) ?
C7b' C6b' . . 1.39(4) ?
C7b' C2b' . . 1.37(5) ?
C6b' C5b' . . 1.31(6) ?
C6b' H6b' . . .99(5) ?
C5b' C4b' . . 1.40(7) ?
C5b' H5b' . . .99(4) ?
C4b' C3b' . . 1.37(5) ?
C4b' H4b' . . .97(4) ?
C3b' C2b' . . 1.36(5) ?
C3b' H3b' . . 1.00(5) ?
C2b' C1b' . . 1.45(4) ?
C1b' N0' . . 1.50(3) ?
C1b' H1b'A . . .98(4) ?
C1b' H1b'B . . .97(3) ?
C1c C2c . . 1.56(6) ?
C1c H1cA . . .99(5) ?
C1c H1cB . . .94(4) ?
C2c C3c . . 1.40(5) ?
C2c C7c . . 1.26(6) ?
C3c C4c . . 1.39(6) ?
C3c H3c . . .99(5) ?
C4c C5c . . 1.27(8) ?
C4c H4c . . 1.01(4) ?
C5c C6c . . 1.44(6) ?
C5c H5c . . .98(4) ?
C6c C7c . . 1.48(6) ?
C6c H6c . . 1.00(5) ?
C7c O8c . . 1.43(4) ?
O8c C9c . . 1.42(4) ?
C9c C9c' . . 1.48(4) ?
C9c H9cA . . 1.00(4) ?
C9c H9cB . . .97(4) ?
C9c' O8c' . . 1.32(5) ?
C9c' H9c'A . . .99(4) ?
C9c' H9c'B . . .97(5) ?
O8c' C7c' . . 1.37(4) ?
C7c' C6c' . . 1.47(5) ?
C7c' C2c' . . 1.23(6) ?
C6c' C5c' . . 1.34(5) ?
C6c' H6c' . . 1.06(5) ?
C5c' C4c' . . 1.33(7) ?
C5c' H5c' . . .99(3) ?
C4c' C3c' . . 1.44(6) ?
C4c' H4c' . . .97(4) ?
C3c' C2c' . . 1.39(5) ?
C3c' H3c' . . 1.01(5) ?
C2c' C1c' . . 1.55(5) ?
C1c' N0' . . 1.45(4) ?
C1c' H1c'A . . .99(3) ?
C1c' H1c'B . . .97(4) ?
O101 C101 . . 1.29(5) ?
C101 C102 . . 1.39(4) ?
C101 C106 . . 1.33(6) ?
C102 N102 . . 1.48(6) ?
C102 C103 . . 1.32(5) ?
N102 O1021 . . 1.16(7) ?
N102 O1022 . . 1.19(5) ?
C103 C104 . . 1.37(5) ?
C103 H103 . . .97(3) ?
C104 N104 . . 1.45(6) ?
C104 C105 . . 1.41(4) ?
N104 O1041 . . 1.19(5) ?
N104 O1042 . . 1.23(6) ?
C105 C106 . . 1.35(6) ?
C105 H105 . . 1.01(4) ?
C106 N106 . . 1.57(4) ?
N106 O1061 . . 1.16(5) ?
N106 O1062 . . 1.20(6) ?
Cl11 C10 . . 1.69(5) ?
Cl12 C10 . . 1.68(7) ?
Cl12 C10 . '2 576' 1.82(11) ?
Cl12 H10a . '2 576' .84(4) ?
C10 H10a . . 1.00(10) ?
C10 H10b . . .93(10) ?
C10 C10 . '2 576' 1.97(15) ?
Cl21 C20 . . 1.61(9) ?
Cl22 C20 . . 1.59(14) ?
Cl22 C20 . '2 676' 2.09(7) ?
C20 H20a . . .98(8) ?
C20 H20b . . .99(13) ?

loop_
_geom_contact_atom_site_label_1
_geom_contact_atom_site_label_2
_geom_contact_distance
_geom_contact_site_symmetry_1
_geom_contact_site_symmetry_2
_geom_contact_publ_flag
Na N0 2.85(4) . . ?
Na C1a 3.70(5) . . ?
Na C2a 3.16(4) . . ?
Na C4a 3.17(4) . . ?
Na C4a' 3.19(4) . . ?
Na C2a' 3.29(4) . . ?
Na C1a' 3.65(5) . . ?
Na C7b 3.43(4) . . ?
Na C9b 3.38(3) . . ?
Na C9b' 3.35(3) . . ?
Na C7b' 3.31(3) . . ?
Na C7c 3.45(4) . . ?
Na C9c 3.45(3) . . ?
Na C9c' 3.31(4) . . ?
Na C7c' 3.38(4) . . ?
Na N0' 2.95(4) . . ?
N0 C2a 2.36(5) . . ?
N0 O3a 2.86(5) . . ?
N0 C2b 2.53(4) . . ?
N0 C2c 2.54(4) . . ?
N0 H1aA 2.17(3) . . ?
N0 H1aB 2.15(3) . . ?
N0 H2aA 2.50(3) . . ?
N0 H1bA 2.14(4) . . ?
N0 H1bB 2.12(3) . . ?
N0 H1cA 2.11(3) . . ?
N0 H1cB 2.10(3) . . ?
C1a O3a 2.54(6) . . ?
C1a C1b 2.45(5) . . ?
C1a C1c 2.46(5) . . ?
C1a H2aA 2.00(4) . . ?
C1a H2aB 2.03(4) . . ?
C1a H1cA 2.46(4) . . ?
C2a C4a 2.30(6) . . ?
C2a H1aA 2.07(4) . . ?
C2a H1aB 2.04(3) . . ?
C2a H4aA 2.48(4) . . ?
O3a C4a' 2.25(5) . . ?
O3a O3a' 2.71(3) . . ?
O3a H2aA 1.88(3) . . ?
O3a H2aB 1.88(2) . . ?
O3a H4aA 2.00(2) . . ?
O3a H4aB 2.015(18) . . ?
O3a H4a'A 2.40(3) . . ?
C4a O3a' 2.30(5) . . ?
C4a H2aB 2.41(4) . . ?
C4a H4a'A 1.88(5) . . ?
C4a H4a'B 1.94(5) . . ?
C4a' C2a' 2.32(5) . . ?
C4a' H4aA 1.99(4) . . ?
C4a' H4aB 1.94(5) . . ?
C4a' H2a'A 2.48(4) . . ?
O3a' C1a' 2.41(5) . . ?
O3a' N0' 2.88(3) . . ?
O3a' H4aB 2.45(3) . . ?
O3a' H4a'A 2.04(2) . . ?
O3a' H4a'B 2.03(2) . . ?
O3a' H2a'A 1.90(3) . . ?
O3a' H2a'B 1.88(2) . . ?
C2a' N0' 2.41(3) . . ?
C2a' H1a'A 2.04(3) . . ?
C2a' H1a'B 2.08(4) . . ?
C1a' C1b' 2.44(3) . . ?
C1a' C1c' 2.36(4) . . ?
C1a' H2a'A 2.02(3) . . ?
C1a' H2a'B 2.01(3) . . ?
C1a' H1c'A 2.43(3) . . ?
C1b C3b 2.34(6) . . ?
C1b C7b 2.59(5) . . ?
C1b O8b 2.74(5) . . ?
C1b C1c 2.43(4) . . ?
C1b Cl22 3.76(7) . '2 676' ?
C1b H1aA 2.47(3) . . ?
C1b H1cB 2.50(3) . . ?
C2b C4b 2.28(5) . . ?
C2b C5b 2.64(5) . . ?
C2b C6b 2.41(5) . . ?
C2b O8b 2.19(5) . . ?
C2b H1bA 2.11(3) . . ?
C2b H1bB 2.07(3) . . ?
C2b H3b 2.13(4) . . ?
C3b C5b 2.44(6) . . ?
C3b C6b 2.92(7) . . ?
C3b C7b 2.46(7) . . ?
C3b Cl11 3.83(7) . '2 676' ?
C3b Cl12 3.71(7) . '2 676' ?
C3b H1bA 2.32(4) . . ?
C3b H4b 2.16(4) . . ?
C4b C6b 2.35(7) . . ?
C4b C7b 2.66(6) . . ?
C4b H3b 2.06(4) . . ?
C4b H5b 2.02(4) . . ?
C5b C7b 2.31(5) . . ?
C5b H4b 1.92(5) . . ?
C5b H6b 2.16(5) . . ?
C6b O8b 2.44(5) . . ?
C6b C9b 2.98(6) . . ?
C6b H5b 1.99(4) . . ?
C7b C9b 2.43(6) . . ?
C7b H6b 2.14(3) . . ?
O8b C9b' 2.31(5) . . ?
O8b O8b' 2.82(4) . . ?
O8b H9bA 2.11(2) . . ?
O8b H9bB 2.11(3) . . ?
O8b H9b'A 2.34(2) . . ?
C9b O8b' 2.29(5) . . ?
C9b H9b'A 1.96(4) . . ?
C9b H9b'B 1.97(4) . . ?
C9b' C7b' 2.39(6) . . ?
C9b' C6b' 2.88(6) . . ?
C9b' H9bA 2.06(4) . . ?
C9b' H9bB 1.98(4) . . ?
O8b' C6b' 2.40(4) . . ?
O8b' C2b' 2.26(5) . . ?
O8b' C1b' 2.60(5) . . ?
O8b' H9bB 2.39(2) . . ?
O8b' H9b'A 2.06(3) . . ?
O8b' H9b'B 2.08(2) . . ?
O8b' H1b'B 2.41(3) . . ?
C7b' C5b' 2.34(5) . . ?
C7b' C4b' 2.76(5) . . ?
C7b' C3b' 2.33(6) . . ?
C7b' C1b' 2.42(5) . . ?
C7b' H6b' 2.06(3) . . ?
C6b' C4b' 2.38(7) . . ?
C6b' C3b' 2.70(7) . . ?
C6b' C2b' 2.39(5) . . ?
C6b' H5b' 2.00(3) . . ?
C5b' C3b' 2.34(6) . . ?
C5b' C2b' 2.74(5) . . ?
C5b' H6b' 2.01(5) . . ?
C5b' H4b' 2.08(5) . . ?
C4b' C2b' 2.41(4) . . ?
C4b' H5b' 2.06(4) . . ?
C4b' H3b' 2.03(4) . . ?
C3b' C1b' 2.49(5) . . ?
C3b' H4b' 2.07(4) . . ?
C2b' N0' 2.49(3) . . ?
C2b' H3b' 2.04(4) . . ?
C2b' H1b'A 1.99(3) . . ?
C2b' H1b'B 1.99(3) . . ?
C1b' C1c' 2.42(4) . . ?
C1b' H1a'A 2.44(3) . . ?
C1c C3c 2.40(5) . . ?
C1c C7c 2.51(6) . . ?
C1c O8c 2.89(6) . . ?
C1c H1bA 2.48(4) . . ?
C2c C4c 2.30(5) . . ?
C2c C5c 2.65(6) . . ?
C2c C6c 2.42(7) . . ?
C2c O8c 2.33(5) . . ?
C2c H1cA 2.11(4) . . ?
C2c H1cB 2.11(4) . . ?
C2c H3c 2.11(4) . . ?
C3c C5c 2.37(7) . . ?
C3c C6c 2.92(7) . . ?
C3c C7c 2.38(6) . . ?
C3c H1cA 2.37(4) . . ?
C3c H4c 2.02(3) . . ?
C4c C6c 2.41(7) . . ?
C4c C7c 2.65(5) . . ?
C4c H3c 2.13(6) . . ?
C4c H5c 1.92(6) . . ?
C5c C7c 2.36(5) . . ?
C5c H4c 1.99(5) . . ?
C5c H6c 2.18(5) . . ?
C6c O8c 2.45(4) . . ?
C6c C9c 2.95(5) . . ?
C6c Cl12 3.78(6) . '1 645' ?
C6c H5c 2.09(4) . . ?
C7c C9c 2.42(5) . . ?
C7c H6c 2.23(4) . . ?
O8c C9c' 2.30(4) . . ?
O8c O8c' 2.67(3) . . ?
O8c H9cA 2.01(2) . . ?
O8c H9cB 2.01(2) . . ?
O8c H9c'B 2.46(2) . . ?
C9c O8c' 2.32(4) . . ?
C9c H9c'A 2.02(3) . . ?
C9c H9c'B 1.98(3) . . ?
C9c' C7c' 2.35(5) . . ?
C9c' C6c' 2.82(5) . . ?
C9c' H9cA 2.03(3) . . ?
C9c' H9cB 2.08(4) . . ?
O8c' C6c' 2.44(4) . . ?
O8c' C2c' 2.27(4) . . ?
O8c' C1c' 2.75(5) . . ?
O8c' H9c'A 1.92(2) . . ?
O8c' H9c'B 1.93(3) . . ?
C7c' C5c' 2.36(4) . . ?
C7c' C4c' 2.70(5) . . ?
C7c' C3c' 2.34(6) . . ?
C7c' C1c' 2.43(6) . . ?
C7c' H6c' 2.21(4) . . ?
C6c' C4c' 2.36(6) . . ?
C6c' C3c' 2.83(7) . . ?
C6c' C2c' 2.36(6) . . ?
C6c' H5c' 2.02(3) . . ?
C5c' C3c' 2.41(6) . . ?
C5c' C2c' 2.66(5) . . ?
C5c' H6c' 2.13(4) . . ?
C5c' H4c' 1.96(4) . . ?
C4c' C2c' 2.36(4) . . ?
C4c' H5c' 1.98(5) . . ?
C4c' H3c' 2.13(5) . . ?
C3c' C1c' 2.43(4) . . ?
C3c' H4c' 2.13(3) . . ?
C3c' H1c'B 2.45(4) . . ?
C2c' N0' 2.53(4) . . ?
C2c' H3c' 2.17(4) . . ?
C2c' H1c'A 2.05(3) . . ?
C2c' H1c'B 2.09(4) . . ?
C1c' H1a'B 2.37(3) . . ?
N0' H1a'A 2.04(2) . . ?
N0' H1a'B 2.03(3) . . ?
N0' H1b'A 2.04(3) . . ?
N0' H1b'B 2.036(19) . . ?
N0' H1c'A 1.99(2) . . ?
N0' H1c'B 2.00(3) . . ?
O101 C102 2.28(4) . . ?
O101 N102 2.72(4) . . ?
O101 O1021 2.62(5) . . ?
O101 C106 2.34(6) . . ?
O101 N106 2.90(5) . . ?
O101 O1061 2.63(4) . . ?
O101 H9b'A 2.14(3) . '2 675' ?
C101 N102 2.48(5) . . ?
C101 O1021 2.86(6) . . ?
C101 C103 2.36(5) . . ?
C101 C104 2.78(5) . . ?
C101 C105 2.39(6) . . ?
C101 N106 2.51(5) . . ?
C101 O1061 2.76(4) . . ?
C102 O1021 2.26(7) . . ?
C102 O1022 2.24(5) . . ?
C102 C104 2.36(5) . . ?
C102 C105 2.74(5) . . ?
C102 C106 2.31(5) . . ?
C102 Cl21 3.92(5) . '2 675' ?
C102 H103 2.01(3) . . ?
N102 C103 2.40(6) . . ?
N102 Cl21 3.68(6) . '2 675' ?
O1021 O1022 2.11(6) . . ?
O1022 C103 2.63(6) . . ?
O1022 Cl11 3.94(6) . '2 675' ?
O1022 Cl12 3.77(6) . '2 675' ?
O1022 Cl21 3.22(6) . '2 675' ?
O1022 H4b 2.50(5) . '2 775' ?
O1022 H103 2.37(5) . . ?
C103 N104 2.47(6) . . ?
C103 O1041 2.80(5) . . ?
C103 C105 2.38(5) . . ?
C103 C106 2.66(4) . . ?
C103 Cl22 3.78(6) . '2 675' ?
C104 O1041 2.30(5) . . ?
C104 O1042 2.24(6) . . ?
C104 C106 2.36(5) . . ?
C104 Cl22 3.80(5) . '2 675' ?
C104 H103 1.99(3) . . ?
C104 H105 2.14(3) . . ?
N104 C105 2.48(5) . . ?
O1041 O1042 2.14(5) . . ?
O1041 H103 2.47(4) . . ?
O1042 C105 2.65(5) . . ?
O1042 H105 2.41(4) . . ?
C105 N106 2.46(4) . . ?
C105 O1062 2.60(4) . . ?
C106 O1061 2.31(4) . . ?
C106 O1062 2.30(5) . . ?
C106 Cl22 3.84(6) . '1 554' ?
C106 H105 2.05(4) . . ?
O1061 O1062 2.16(6) . . ?
O1062 Cl11 3.47(6) . '1 554' ?
O1062 H105 2.25(3) . . ?
Cl11 Cl11 4.66(6) . '2 576' ?
Cl11 Cl12 2.72(6) . '2 576' ?
Cl11 Cl12 2.77(4) . . ?
Cl11 C10 3.15(9) . '2 576' ?
Cl11 Cl21 2.64(6) . . ?
Cl11 Cl22 3.50(5) . . ?
Cl11 C20 3.67(6) . . ?
Cl11 H3b 3.28(5) . '2 676' ?
Cl11 H4c' 3.17(4) . '1 456' ?
Cl11 H10a 2.22(4) . . ?
Cl11 H10a 2.70(4) . '2 576' ?
Cl11 H10b 2.21(4) . . ?
Cl12 Cl12 2.90(5) . '2 576' ?
Cl12 Cl21 4.53(5) . '2 576' ?
Cl12 Cl21 4.53(4) . . ?
Cl12 Cl22 4.57(4) . . ?
Cl12 H3b 2.82(5) . '2 676' ?
Cl12 H6c 3.07(3) . '1 465' ?
Cl12 H103 3.35(3) . '2 675' ?
Cl12 H10a 2.21(3) . . ?
Cl12 H10b 2.19(3) . . ?
Cl12 H10b 2.32(5) . '2 576' ?
C10 H10a 1.52(9) . '2 576' ?
Cl21 Cl22 2.62(7) . . ?
Cl21 Cl22 3.67(6) . '2 676' ?
Cl21 H1aA 3.23(4) . . ?
Cl21 H2a'A 3.30(4) . '2 666' ?
Cl21 H20a 2.17(4) . . ?
Cl21 H20b 2.17(4) . . ?
Cl22 Cl22 2.47(4) . '2 676' ?
Cl22 H1bA 2.99(5) . '2 676' ?
Cl22 H20a 2.14(4) . . ?
Cl22 H20a 1.87(4) . '2 676' ?
Cl22 H20b 2.13(5) . . ?
Cl22 H20b 1.82(5) . '2 676' ?
C20 C20 2.77(16) . '2 676' ?
H1aA H1aB 1.5514(13) . . ?
H2aA H2aB 1.5513(9) . . ?
H4aA H4aB 1.5514(12) . . ?
H4a'A H4a'B 1.5513(11) . . ?
H2a'A H2a'B 1.5513(10) . . ?
H1a'A H1a'B 1.5514(9) . . ?
H1bA H1bB 1.5513(15) . . ?
H9bA H9bB 1.5512(11) . . ?
H9b'A H9b'B 1.551(2) . . ?
H1b'A H1b'B 1.5513(10) . . ?
H1cA H1cB 1.5514(11) . . ?
H9cA H9cB 1.5514(9) . . ?
H9c'A H9c'B 1.5514(9) . . ?
H1c'A H1c'B 1.5514(17) . . ?
H10a H10a 1.6596(10) . '2 576' ?
H10a H10b 1.5512(14) . . ?
H20a H20b 1.5513(17) . . ?

loop_
_geom_hbond_atom_site_label_D
_geom_hbond_atom_site_label_H
_geom_hbond_atom_site_label_A
_geom_hbond_site_symmetry_D
_geom_hbond_site_symmetry_H
_geom_hbond_site_symmetry_A
_geom_hbond_distance_DH
_geom_hbond_distance_HA
_geom_hbond_distance_DA
_geom_hbond_angle_DHA
_geom_hbond_publ_flag
? ? ? ? ? ? ? ? ? ? ?

loop_
_geom_torsion_atom_site_label_1
_geom_torsion_atom_site_label_2
_geom_torsion_atom_site_label_3
_geom_torsion_atom_site_label_4
_geom_torsion_site_symmetry_1
_geom_torsion_site_symmetry_2
_geom_torsion_site_symmetry_3
_geom_torsion_site_symmetry_4
_geom_torsion
_geom_torsion_publ_flag
? ? ? ? ? ? ? ? ? ?
